data_2018723
loop_
_publ_author_name
'Liu, Hou-Ting'
'Lu, Jing'

_publ_section_title
;
 Poly[bis{\m~2~-4-[3,5-bis(pyridin-4-yl)phenyl]pyridine}nona-\m~2~-oxido-tetraoxidocopper(II)tetramolybdenum(VI)]
;
_journal_coeditor_code SF3184
_journal_issue 12
_journal_name_full 'Acta Crystallographica Section C'
_journal_page_first m329
_journal_page_last m332
_journal_paper_doi 10.1107/S0108270112043648
_journal_volume 68
_journal_year 2012
_chemical_formula_iupac '[Cu Mo4 O13 (C21 H15 N3)2]'
_chemical_formula_moiety 'C42 H30 Cu Mo4 N6 O13'
_chemical_formula_sum 'C42 H30 Cu Mo4 N6 O13'
_chemical_formula_weight 1274.02
_chemical_name_systematic
;
Poly[bis{\m~2~-4-[3,5-bis(pyridin-4-yl)phenyl]pyridine}nona-\m~2~-oxido-
tetraoxidocopper(II)tetramolybdenum(VI)]
;
_space_group_IT_number 2
_symmetry_cell_setting triclinic
_symmetry_space_group_name_Hall '-P 1'
_symmetry_space_group_name_H-M 'P -1'
_atom_sites_solution_hydrogens geom
_atom_sites_solution_primary direct
_atom_sites_solution_secondary difmap
_audit_creation_method SHELXL-97
_cell_angle_alpha 78.3690(10)
_cell_angle_beta 83.065(2)
_cell_angle_gamma 76.5010(10)
_cell_formula_units_Z 1
_cell_length_a 8.1756(4)
_cell_length_b 9.3263(4)
_cell_length_c 13.8965(8)
_cell_measurement_reflns_used 3268
_cell_measurement_temperature 293(2)
_cell_measurement_theta_max 28.5879
_cell_measurement_theta_min 2.5646
_cell_volume 1006.13(9)
_computing_cell_refinement 'SMART (Bruker, 2002)'
_computing_data_collection 'SMART (Bruker, 2002)'
_computing_data_reduction 'SAINT (Bruker, 2002)'
_computing_molecular_graphics 'DIAMOND (Brandenburg, 2006)'
_computing_publication_material 'publCIF (Westrip, 2010)'
_computing_structure_refinement 'SHELXL97 (Sheldrick, 2008)'
_computing_structure_solution 'SHELXS97 (Sheldrick, 2008)'
_diffrn_ambient_temperature 293(2)
_diffrn_measured_fraction_theta_full 0.999
_diffrn_measured_fraction_theta_max 0.999
_diffrn_measurement_device_type 'Bruker SMART'
_diffrn_measurement_method 'phi and omega scans'
_diffrn_radiation_monochromator graphite
_diffrn_radiation_source 'fine-focus sealed tube'
_diffrn_radiation_type MoK\a
_diffrn_radiation_wavelength 0.71073
_diffrn_reflns_av_R_equivalents 0.0220
_diffrn_reflns_av_sigmaI/netI 0.0376
_diffrn_reflns_limit_h_max 9
_diffrn_reflns_limit_h_min -9
_diffrn_reflns_limit_k_max 11
_diffrn_reflns_limit_k_min -10
_diffrn_reflns_limit_l_max 16
_diffrn_reflns_limit_l_min -13
_diffrn_reflns_number 6181
_diffrn_reflns_theta_full 25.02
_diffrn_reflns_theta_max 25.02
_diffrn_reflns_theta_min 2.57
_diffrn_standards_decay_% 0
_diffrn_standards_interval_count 0
_diffrn_standards_interval_time 0
_diffrn_standards_number 0
_exptl_absorpt_coefficient_mu 1.811
_exptl_absorpt_correction_T_max 0.8396
_exptl_absorpt_correction_T_min 0.4962
_exptl_absorpt_correction_type multi-scan
_exptl_absorpt_process_details '(SADABS; Bruker, 2002)'
_exptl_crystal_colour green
_exptl_crystal_density_diffrn 2.103
_exptl_crystal_density_method 'not measured'
_exptl_crystal_description block
_exptl_crystal_F_000 625
_exptl_crystal_size_max 0.45
_exptl_crystal_size_mid 0.13
_exptl_crystal_size_min 0.10
_refine_diff_density_max 0.502
_refine_diff_density_min -0.561
_refine_ls_extinction_method none
_refine_ls_goodness_of_fit_ref 1.042
_refine_ls_hydrogen_treatment constr
_refine_ls_matrix_type full
_refine_ls_number_parameters 301
_refine_ls_number_reflns 3545
_refine_ls_number_restraints 0
_refine_ls_restrained_S_all 1.042
_refine_ls_R_factor_all 0.0336
_refine_ls_R_factor_gt 0.0272
_refine_ls_shift/su_max 0.001
_refine_ls_shift/su_mean 0.000
_refine_ls_structure_factor_coef Fsqd
_refine_ls_weighting_details 'calc w=1/[\s^2^(Fo^2^)+(0.0209P)^2^+1.7942P] where P=(Fo^2^+2Fc^2^)/3'
_refine_ls_weighting_scheme calc
_refine_ls_wR_factor_gt 0.0630
_refine_ls_wR_factor_ref 0.0664
_reflns_number_gt 3099
_reflns_number_total 3545
_reflns_threshold_expression I>2sigma(I)
_cod_data_source_file sf3184.cif
_cod_data_source_block I
_cod_database_code 2018723
_cod_database_fobs_code 2018723

loop_
_symmetry_equiv_pos_as_xyz
'x, y, z'
'-x, -y, -z'

loop_
_atom_site_type_symbol
_atom_site_label
_atom_site_fract_x
_atom_site_fract_y
_atom_site_fract_z
_atom_site_U_iso_or_equiv
_atom_site_adp_type
_atom_site_calc_flag
_atom_site_refinement_flags
_atom_site_occupancy
_atom_site_symmetry_multiplicity
Mo Mo2 0.20305(4) 0.38472(4) -0.04893(2) 0.01664(10) Uani d . 1 1
Mo Mo1 0.33602(4) 0.67904(4) 0.07478(2) 0.01823(10) Uani d . 1 1
Cu Cu1 0.0000 1.0000 0.0000 0.02298(17) Uani d S 1 2
O O1 0.1353(3) 0.2255(3) -0.0509(2) 0.0282(6) Uani d . 1 1
O O2 0.0000 0.5000 0.0000 0.0304(10) Uani d S 1 2
O O3 0.2044(4) 0.4709(3) -0.1681(2) 0.0356(7) Uani d . 1 1
O O4 0.3040(3) 0.5490(3) 0.0063(2) 0.0257(6) Uani d . 1 1
O O5 0.5501(3) 0.7066(3) 0.0583(2) 0.0275(6) Uani d . 1 1
O O6 0.2857(4) 0.6190(4) 0.1958(2) 0.0413(8) Uani d . 1 1
O O7 0.2045(3) 0.8534(3) 0.0382(2) 0.0256(6) Uani d . 1 1
N N1 0.2561(4) 0.2517(4) 0.1187(2) 0.0230(7) Uani d . 1 1
N N2 0.9111(5) -0.6487(4) 0.4850(3) 0.0406(10) Uani d . 1 1
N N3 0.0659(4) -0.0251(4) 0.8585(2) 0.0230(7) Uani d . 1 1
C C1 0.3405(6) 0.1089(5) 0.1263(3) 0.0370(11) Uani d . 1 1
H H1 0.3808 0.0722 0.0686 0.044 Uiso calc R 1 1
C C2 0.3708(6) 0.0139(5) 0.2143(3) 0.0397(12) Uani d . 1 1
H H2 0.4297 -0.0845 0.2151 0.048 Uiso calc R 1 1
C C3 0.3135(5) 0.0647(4) 0.3022(3) 0.0228(8) Uani d . 1 1
C C4 0.2259(5) 0.2123(5) 0.2942(3) 0.0272(9) Uani d . 1 1
H H4 0.1840 0.2521 0.3507 0.033 Uiso calc R 1 1
C C5 0.2007(5) 0.3005(5) 0.2027(3) 0.0257(9) Uani d . 1 1
H H5 0.1419 0.3993 0.1996 0.031 Uiso calc R 1 1
C C6 0.3465(5) -0.0361(4) 0.3987(3) 0.0217(8) Uani d . 1 1
C C7 0.4711(4) -0.1617(4) 0.3996(3) 0.0149(7) Uani d . 1 1
H H7 0.5305 -0.1834 0.3411 0.018 Uiso calc R 1 1
C C8 0.5085(5) -0.2554(4) 0.4863(3) 0.0213(8) Uani d . 1 1
C C9 0.4240(4) -0.2248(4) 0.5728(2) 0.0152(7) Uani d . 1 1
H H9 0.4523 -0.2892 0.6316 0.018 Uiso calc R 1 1
C C10 0.2978(5) -0.0998(4) 0.5736(3) 0.0221(8) Uani d . 1 1
C C11 0.2569(5) -0.0043(4) 0.4860(3) 0.0219(8) Uani d . 1 1
H H11 0.1701 0.0804 0.4855 0.026 Uiso calc R 1 1
C C12 0.8237(5) -0.6137(5) 0.5673(4) 0.0377(11) Uani d . 1 1
H H12 0.8520 -0.6778 0.6263 0.045 Uiso calc R 1 1
C C13 0.6940(5) -0.4892(5) 0.5719(3) 0.0303(10) Uani d . 1 1
H H13 0.6392 -0.4711 0.6323 0.036 Uiso calc R 1 1
C C14 0.6467(5) -0.3923(4) 0.4860(3) 0.0213(8) Uani d . 1 1
C C15 0.7340(5) -0.4288(5) 0.3990(3) 0.0305(10) Uani d . 1 1
H H15 0.7060 -0.3688 0.3386 0.037 Uiso calc R 1 1
C C16 0.8623(5) -0.5547(5) 0.4032(4) 0.0383(11) Uani d . 1 1
H H16 0.9196 -0.5757 0.3439 0.046 Uiso calc R 1 1
C C17 0.0649(5) 0.0889(5) 0.7828(3) 0.0294(10) Uani d . 1 1
H H17 0.0155 0.1853 0.7936 0.035 Uiso calc R 1 1
C C18 0.1339(5) 0.0702(5) 0.6892(3) 0.0266(9) Uani d . 1 1
H H18 0.1291 0.1529 0.6386 0.032 Uiso calc R 1 1
C C19 0.2104(5) -0.0720(4) 0.6707(3) 0.0222(8) Uani d . 1 1
C C20 0.2047(6) -0.1905(5) 0.7489(3) 0.0302(10) Uani d . 1 1
H H20 0.2509 -0.2884 0.7398 0.036 Uiso calc R 1 1
C C21 0.1308(5) -0.1634(5) 0.8397(3) 0.0280(9) Uani d . 1 1
H H21 0.1257 -0.2447 0.8903 0.034 Uiso calc R 1 1

loop_
_atom_site_aniso_label
_atom_site_aniso_U_11
_atom_site_aniso_U_22
_atom_site_aniso_U_33
_atom_site_aniso_U_12
_atom_site_aniso_U_13
_atom_site_aniso_U_23
Mo2 0.01457(16) 0.01654(19) 0.01885(18) -0.00316(13) -0.00176(13) -0.00324(13)
Mo1 0.01609(17) 0.01690(19) 0.02142(19) -0.00337(13) -0.00098(13) -0.00330(14)
Cu1 0.0197(3) 0.0264(4) 0.0183(3) 0.0029(3) -0.0006(3) -0.0032(3)
O1 0.0264(14) 0.0240(16) 0.0374(17) -0.0079(12) -0.0064(13) -0.0081(13)
O2 0.0155(19) 0.033(2) 0.045(3) -0.0016(17) -0.0005(18) -0.017(2)
O3 0.0480(18) 0.0319(18) 0.0240(16) -0.0070(14) -0.0039(14) 0.0003(13)
O4 0.0232(14) 0.0186(15) 0.0383(17) -0.0049(11) -0.0053(12) -0.0099(13)
O5 0.0153(13) 0.0259(16) 0.0416(18) -0.0007(11) 0.0013(12) -0.0134(13)
O6 0.055(2) 0.040(2) 0.0263(17) -0.0125(16) 0.0023(15) 0.0013(14)
O7 0.0211(13) 0.0227(16) 0.0328(16) 0.0000(11) -0.0067(12) -0.0070(12)
N1 0.0269(17) 0.0201(18) 0.0214(17) -0.0061(14) -0.0024(14) -0.0008(14)
N2 0.032(2) 0.030(2) 0.060(3) 0.0033(17) -0.010(2) -0.016(2)
N3 0.0213(16) 0.025(2) 0.0209(17) -0.0015(14) -0.0018(14) -0.0037(15)
C1 0.058(3) 0.025(3) 0.024(2) 0.000(2) 0.004(2) -0.0083(19)
C2 0.066(3) 0.019(2) 0.027(2) 0.003(2) 0.000(2) -0.0047(19)
C3 0.025(2) 0.020(2) 0.023(2) -0.0069(17) 0.0006(16) -0.0043(17)
C4 0.030(2) 0.026(2) 0.021(2) 0.0016(18) 0.0026(17) -0.0057(18)
C5 0.027(2) 0.019(2) 0.028(2) 0.0003(17) -0.0008(17) -0.0035(17)
C6 0.026(2) 0.021(2) 0.019(2) -0.0086(17) -0.0025(16) -0.0032(16)
C7 0.0185(18) 0.0137(19) 0.0107(17) 0.0000(15) 0.0028(14) -0.0044(14)
C8 0.0221(19) 0.019(2) 0.023(2) -0.0048(16) -0.0020(16) -0.0043(16)
C9 0.0202(18) 0.0120(19) 0.0111(17) -0.0008(15) -0.0036(14) 0.0010(14)
C10 0.026(2) 0.020(2) 0.021(2) -0.0066(17) -0.0025(16) -0.0038(16)
C11 0.024(2) 0.018(2) 0.022(2) -0.0005(16) -0.0011(16) -0.0052(16)
C12 0.034(2) 0.032(3) 0.045(3) -0.002(2) -0.016(2) 0.001(2)
C13 0.030(2) 0.030(3) 0.029(2) -0.0018(19) -0.0059(18) -0.0038(19)
C14 0.0228(19) 0.020(2) 0.022(2) -0.0075(16) -0.0015(16) -0.0036(16)
C15 0.033(2) 0.029(3) 0.027(2) -0.0018(19) -0.0005(19) -0.0075(19)
C16 0.030(2) 0.041(3) 0.045(3) 0.001(2) 0.002(2) -0.025(2)
C17 0.029(2) 0.022(2) 0.029(2) 0.0078(18) -0.0001(18) -0.0027(18)
C18 0.033(2) 0.020(2) 0.020(2) 0.0010(18) 0.0014(17) 0.0021(17)
C19 0.025(2) 0.021(2) 0.021(2) -0.0040(17) -0.0033(16) -0.0042(16)
C20 0.050(3) 0.017(2) 0.023(2) -0.0040(19) -0.0029(19) -0.0047(17)
C21 0.042(2) 0.024(2) 0.019(2) -0.0113(19) -0.0033(18) 0.0020(17)

loop_
_atom_type_symbol
_atom_type_description
_atom_type_scat_dispersion_real
_atom_type_scat_dispersion_imag
_atom_type_scat_source
C C 0.0033 0.0016 'International Tables Vol C Tables 4.2.6.8 and 6.1.1.4'
H H 0.0000 0.0000 'International Tables Vol C Tables 4.2.6.8 and 6.1.1.4'
O O 0.0106 0.0060 'International Tables Vol C Tables 4.2.6.8 and 6.1.1.4'
Cu Cu 0.3201 1.2651 'International Tables Vol C Tables 4.2.6.8 and 6.1.1.4'
N N 0.0061 0.0033 'International Tables Vol C Tables 4.2.6.8 and 6.1.1.4'
Mo Mo -1.6832 0.6857 'International Tables Vol C Tables 4.2.6.8 and 6.1.1.4'

loop_
_geom_angle_atom_site_label_1
_geom_angle_atom_site_label_2
_geom_angle_atom_site_label_3
_geom_angle_site_symmetry_1
_geom_angle_site_symmetry_3
_geom_angle
_geom_angle_publ_flag
O3 Mo2 O1 . . 103.23(14) y
O3 Mo2 O2 . . 99.11(10) y
O1 Mo2 O2 . . 99.07(9) y
O3 Mo2 O5 . 2_665 93.60(13) y
O1 Mo2 O5 . 2_665 96.61(12) y
O2 Mo2 O5 . 2_665 156.94(8) y
O3 Mo2 O4 . . 96.56(13) y
O1 Mo2 O4 . . 160.02(12) y
O2 Mo2 O4 . . 80.25(7) y
O5 Mo2 O4 2_665 . 79.24(10) y
O3 Mo2 N1 . . 169.75(13) y
O1 Mo2 N1 . . 80.32(12) y
O2 Mo2 N1 . . 89.72(7) y
O5 Mo2 N1 2_665 . 76.36(11) y
O4 Mo2 N1 . . 79.71(10) y
O6 Mo1 O7 . . 108.18(14) y
O6 Mo1 O4 . . 108.97(14) y
O7 Mo1 O4 . . 109.97(12) y
O6 Mo1 O5 . . 109.50(14) y
O7 Mo1 O5 . . 107.06(13) y
O4 Mo1 O5 . . 113.05(12) y
O7 Cu1 O7 . 2_575 180.0000(10) ?
O7 Cu1 N3 . 2_566 90.98(12) y
O7 Cu1 N3 2_575 2_566 89.02(12) y
O7 Cu1 N3 . 1_564 89.02(12) y
O7 Cu1 N3 2_575 1_564 90.98(12) y
N3 Cu1 N3 2_566 1_564 180.0000(10) ?
O1 Cu1 N3 2_565 2_566 83.40(12) y
O1 Cu1 O7 2_565 . 83.20(11) y
O1 Cu1 N3 2_565 1_564 96.60(11) y
O1 Cu1 O7 2_565 2_575 96.80(10) y
Mo2 O2 Mo2 2_565 . 180.000(18) ?
Mo1 O4 Mo2 . . 164.00(15) ?
Mo1 O5 Mo2 . 2_665 147.98(16) ?
Mo1 O7 Cu1 . . 158.80(16) ?
C5 N1 C1 . . 116.4(3) ?
C5 N1 Mo2 . . 127.8(3) ?
C1 N1 Mo2 . . 115.6(3) ?
C16 N2 C12 . . 114.6(4) ?
C17 N3 C21 . . 117.2(3) ?
C17 N3 Cu1 . 1_546 124.0(3) ?
C21 N3 Cu1 . 1_546 118.5(3) ?
N1 C1 C2 . . 123.8(4) ?
N1 C1 H1 . . 118.1 ?
C2 C1 H1 . . 118.1 ?
C1 C2 C3 . . 119.9(4) ?
C1 C2 H2 . . 120.0 ?
C3 C2 H2 . . 120.0 ?
C4 C3 C2 . . 116.3(4) ?
C4 C3 C6 . . 122.8(3) ?
C2 C3 C6 . . 120.9(4) ?
C5 C4 C3 . . 120.1(4) ?
C5 C4 H4 . . 119.9 ?
C3 C4 H4 . . 119.9 ?
N1 C5 C4 . . 123.5(4) ?
N1 C5 H5 . . 118.3 ?
C4 C5 H5 . . 118.3 ?
C7 C6 C11 . . 120.1(3) ?
C7 C6 C3 . . 117.7(3) ?
C11 C6 C3 . . 122.3(3) ?
C8 C7 C6 . . 119.9(3) ?
C8 C7 H7 . . 120.1 ?
C6 C7 H7 . . 120.1 ?
C7 C8 C9 . . 120.9(3) ?
C7 C8 C14 . . 119.1(3) ?
C9 C8 C14 . . 120.0(3) ?
C8 C9 C10 . . 120.2(3) ?
C8 C9 H9 . . 119.9 ?
C10 C9 H9 . . 119.9 ?
C9 C10 C11 . . 119.6(3) ?
C9 C10 C19 . . 117.7(3) ?
C11 C10 C19 . . 122.7(3) ?
C10 C11 C6 . . 119.4(4) ?
C10 C11 H11 . . 120.3 ?
C6 C11 H11 . . 120.3 ?
N2 C12 C13 . . 125.0(4) ?
N2 C12 H12 . . 117.5 ?
C13 C12 H12 . . 117.5 ?
C14 C13 C12 . . 119.3(4) ?
C14 C13 H13 . . 120.3 ?
C12 C13 H13 . . 120.3 ?
C13 C14 C15 . . 116.5(4) ?
C13 C14 C8 . . 121.8(4) ?
C15 C14 C8 . . 121.6(4) ?
C16 C15 C14 . . 119.2(4) ?
C16 C15 H15 . . 120.4 ?
C14 C15 H15 . . 120.4 ?
N2 C16 C15 . . 125.4(4) ?
N2 C16 H16 . . 117.3 ?
C15 C16 H16 . . 117.3 ?
N3 C17 C18 . . 123.0(4) ?
N3 C17 H17 . . 118.5 ?
C18 C17 H17 . . 118.5 ?
C17 C18 C19 . . 120.0(4) ?
C17 C18 H18 . . 120.0 ?
C19 C18 H18 . . 120.0 ?
C18 C19 C20 . . 116.5(4) ?
C18 C19 C10 . . 123.1(4) ?
C20 C19 C10 . . 120.4(3) ?
C21 C20 C19 . . 120.1(4) ?
C21 C20 H20 . . 119.9 ?
C19 C20 H20 . . 119.9 ?
N3 C21 C20 . . 123.0(4) ?
N3 C21 H21 . . 118.5 ?
C20 C21 H21 . . 118.5 ?

loop_
_geom_bond_atom_site_label_1
_geom_bond_atom_site_label_2
_geom_bond_site_symmetry_2
_geom_bond_distance
_geom_bond_publ_flag
Mo2 O3 . 1.689(3) y
Mo2 O1 . 1.708(3) y
Mo2 O2 . 1.8876(3) y
Mo2 O5 2_665 1.999(2) y
Mo2 O4 . 2.199(3) y
Mo2 N1 . 2.445(3) y
Mo1 O6 . 1.695(3) y
Mo1 O7 . 1.744(3) y
Mo1 O4 . 1.766(3) y
Mo1 O5 . 1.808(3) y
Cu1 O7 . 1.950(3) y
Cu1 O7 2_575 1.950(3) ?
Cu1 N3 2_566 2.021(3) y
Cu1 N3 1_564 2.021(3) ?
Cu1 O1 2_565 2.538(3) y
O2 Mo2 2_565 1.8876(3) ?
O5 Mo2 2_665 1.999(2) ?
N1 C5 . 1.329(5) ?
N1 C1 . 1.338(5) ?
N2 C16 . 1.328(6) ?
N2 C12 . 1.331(6) ?
N3 C17 . 1.336(5) ?
N3 C21 . 1.340(5) ?
N3 Cu1 1_546 2.021(3) ?
C1 C2 . 1.369(6) ?
C1 H1 . 0.9300 ?
C2 C3 . 1.388(5) ?
C2 H2 . 0.9300 ?
C3 C4 . 1.385(5) ?
C3 C6 . 1.489(5) ?
C4 C5 . 1.377(5) ?
C4 H4 . 0.9300 ?
C5 H5 . 0.9300 ?
C6 C7 . 1.360(5) ?
C6 C11 . 1.387(5) ?
C7 C8 . 1.360(5) ?
C7 H7 . 0.9300 ?
C8 C9 . 1.360(5) ?
C8 C14 . 1.494(5) ?
C9 C10 . 1.366(5) ?
C9 H9 . 0.9300 ?
C10 C11 . 1.381(5) ?
C10 C19 . 1.490(5) ?
C11 H11 . 0.9300 ?
C12 C13 . 1.384(6) ?
C12 H12 . 0.9300 ?
C13 C14 . 1.381(5) ?
C13 H13 . 0.9300 ?
C14 C15 . 1.389(5) ?
C15 C16 . 1.377(6) ?
C15 H15 . 0.9300 ?
C16 H16 . 0.9300 ?
C17 C18 . 1.382(5) ?
C17 H17 . 0.9300 ?
C18 C19 . 1.389(5) ?
C18 H18 . 0.9300 ?
C19 C20 . 1.390(5) ?
C20 C21 . 1.377(5) ?
C20 H20 . 0.9300 ?
C21 H21 . 0.9300 ?
